data_4323464
loop_
_publ_author_name
'Allen W. Apblett'
'Galina D. Georgieva'
'Joel T. Mague'

_publ_section_title
;
 Synthesis and Spectroscopic and Thermal Decomposition Studies of Alkali
 Metal Salts of 2-Oximidopropionate
;
_journal_name_full 'Inorganic Chemistry'
_journal_page_first 2656
_journal_page_last 2661
_journal_paper_doi 10.1021/ic9611204
_journal_volume 36
_journal_year 1997
_chemical_compound_source 'See Experimental'
_chemical_formula_structural 'C3 H6 N1 Na1 O4'
_chemical_formula_sum 'C3 H6 N Na O4'
_chemical_formula_weight 143.08
_chemical_name_systematic
; 
Aquo(2-(hydroxyimino)propionate)sodium
;
_space_group_IT_number 14
_symmetry_cell_setting monoclinic
_symmetry_space_group_name_Hall '-P 2ybc'
_symmetry_space_group_name_H-M 'P 1 21/c 1'
_atom_type_scat_source International_Tables_for_Xray_Crystallography
_cell_angle_alpha 90
_cell_angle_beta 103.09(2)
_cell_angle_gamma 90
_cell_formula_units_Z 4
_cell_length_a 13.699(3)
_cell_length_b 6.1577(7)
_cell_length_c 6.633(1)
_cell_measurement_reflns_used 25
_cell_measurement_temperature 293
_cell_measurement_theta_max 17
_cell_measurement_theta_min 12
_cell_volume 544.98(16)
_computing_cell_refinement CAD4_(Enraf-Nonius,_1989)
_computing_data_collection CAD4_(Enraf-Nonius,_1989)
_computing_data_reduction PROCESS_MolEN_(Fair,_1990)
_computing_molecular_graphics ORTEP_(Johnson,_1976)
_computing_publication_material CIF_VAX_MolEN_(Fair,_1990)
_computing_structure_refinement LSFM_MolEN_(Fair,_1990)
_computing_structure_solution Direct_methods_(SIR,_Burla_et_al.,_1989)
_diffrn_ambient_temperature 293
_diffrn_measurement_device Enraf_Nonius_CAD4
_diffrn_measurement_method \q/2\q
_diffrn_radiation_type Mo-K\a
_diffrn_radiation_wavelength 0.71073
_diffrn_reflns_av_R_equivalents 0.031
_diffrn_reflns_limit_h_max 17
_diffrn_reflns_limit_h_min 0
_diffrn_reflns_limit_k_max 7
_diffrn_reflns_limit_k_min 0
_diffrn_reflns_limit_l_max 8
_diffrn_reflns_limit_l_min -8
_diffrn_reflns_number 1358
_diffrn_reflns_theta_max 26.96
_diffrn_reflns_theta_min 3.05
_diffrn_standards_decay_% <1
_diffrn_standards_interval_time 120
_diffrn_standards_number 3
_exptl_absorpt_coefficient_mu 0.212
_exptl_absorpt_correction_T_max 0.950
_exptl_absorpt_correction_T_min 0.782
_exptl_absorpt_correction_type \y_scans_(North,_Phillips_&_Mathews,_1968)
_exptl_crystal_colour Colorless
_exptl_crystal_density_diffrn 1.74
_exptl_crystal_density_meas ?
_exptl_crystal_density_method none
_exptl_crystal_description Plate
_exptl_crystal_F_000 296
_exptl_crystal_size_max 0.40
_exptl_crystal_size_mid 0.40
_exptl_crystal_size_min 0.23
_refine_diff_density_max 0.30
_refine_diff_density_min -0.29
_refine_ls_extinction_method none
_refine_ls_goodness_of_fit_obs 1.730
_refine_ls_hydrogen_treatment refall
_refine_ls_matrix_type full
_refine_ls_number_parameters 106
_refine_ls_number_reflns 916
_refine_ls_number_restraints 0
_refine_ls_R_factor_all 0.055
_refine_ls_R_factor_obs 0.036
_refine_ls_shift/esd_max 0.058
_refine_ls_structure_factor_coef F
_refine_ls_weighting_details 'w = 4Fo^2^/ (\s^2^(Fo^2^) + 0.0016 Fo^4^)'
_refine_ls_weighting_scheme calc
_refine_ls_wR_factor_obs 0.050
_reflns_number_observed 916
_reflns_number_total 1189
_reflns_observed_criterion >3.0\s(I)
_cod_data_source_file ic9611204.cif
_cod_data_source_block NaPAO
_cod_depositor_comments
;
The following automatic conversions were performed:

'_exptl_crystal_density_meas' value 'none' was changed to '?' - the
value is perceived as not measured.

Automatic conversion script
Id: cif_fix_values 3008 2015-01-20 13:52:24Z robertas 

The following automatic conversions were performed:

'_refine_ls_weighting_scheme' value '4Fo^2^/ (\s^2^(Fo^2^) + 0.0016
Fo^4^)' was changed to 'calc'. New tag '_refine_ls_weighting_details'
was created. The value of the new tag was set to 'w = 4Fo^2^/
(\s^2^(Fo^2^) + 0.0016 Fo^4^)'.

Automatic conversion script
Id: cif_fix_values 3143 2015-03-26 13:38:13Z robertas 
;
_cod_original_cell_volume 545.0(3)
_cod_original_formula_sum 'C3 H6 N1 Na1 O4'
_cod_database_code 4323464

loop_
_symmetry_equiv_pos_as_xyz
'x, y, z'
'x, -y+1/2, z+1/2'
'-x, -y, -z'
'-x, y-1/2, -z-1/2'

loop_
_atom_site_aniso_label
_atom_site_aniso_U_11
_atom_site_aniso_U_22
_atom_site_aniso_U_33
_atom_site_aniso_U_12
_atom_site_aniso_U_13
_atom_site_aniso_U_23
Na 0.0341(4) 0.0186(3) 0.0276(3) -0.0053(3) 0.0080(3) 0.0002(3)
O1 0.0218(5) 0.0171(6) 0.0316(6) 0.0009(5) 0.0079(4) 0.0004(5)
O2 0.0321(6) 0.0098(6) 0.0387(6) 0.0014(5) 0.0102(5) 0.0039(5)
O3 0.0302(6) 0.0147(7) 0.0603(9) 0.0070(5) 0.0123(6) 0.0006(6)
O4 0.0311(6) 0.0244(7) 0.0284(6) -0.0104(5) 0.0031(5) 0.0049(5)
N 0.0240(6) 0.0115(6) 0.0298(7) 0.0034(5) 0.0065(5) 0.0023(6)
C1 0.0226(7) 0.0112(7) 0.0177(7) 0.0003(6) 0.0031(6) -0.0005(6)
C2 0.0228(7) 0.0126(7) 0.0185(7) -0.0016(6) 0.0042(5) 0.0004(6)
C3 0.0249(8) 0.0188(8) 0.0373(9) -0.0034(7) 0.0072(7) 0.0010(8)

loop_
_atom_site_label
_atom_site_fract_x
_atom_site_fract_y
_atom_site_fract_z
_atom_site_U_iso_or_equiv
_atom_site_thermal_displace_type
_atom_site_calc_flag
Na 0.87203(5) 0.1109(1) 0.8965(1) 0.0266(2) Uani ?
O1 0.86709(8) -0.2900(2) 0.9429(2) 0.0232(3) Uani ?
O2 0.7802(1) -0.5756(2) 1.0115(2) 0.0265(3) Uani ?
O3 0.6355(1) 0.1014(2) 0.9611(3) 0.0347(4) Uani ?
O4 0.9650(1) 0.0969(2) 1.2478(2) 0.0285(3) Uani ?
N 0.7177(1) -0.0347(2) 0.9681(2) 0.0217(3) Uani ?
C1 0.7881(1) -0.3784(3) 0.9697(2) 0.0174(4) Uani ?
C2 0.6962(1) -0.2374(3) 0.9554(3) 0.0180(4) Uani ?
C3 0.5958(1) -0.3385(3) 0.9351(3) 0.0270(4) Uani ?
H1 0.542(2) -0.228(4) 0.919(4) 0.051(7) Uiso ?
H2 0.578(2) -0.443(4) 0.818(4) 0.056(8) Uiso ?
H3 0.594(2) -0.418(4) 1.062(4) 0.041(7) Uiso ?
H4 0.673(2) 0.223(6) 0.980(5) 0.09(1) Uiso ?
H5 1.024(2) 0.127(4) 1.322(5) 0.067(9) Uiso ?
H6 0.939(2) 0.002(5) 1.296(4) 0.052(8) Uiso ?

loop_
_geom_angle_atom_site_label_1
_geom_angle_atom_site_label_2
_geom_angle_atom_site_label_3
_geom_angle
_geom_angle_publ_flag
O1 Na O4 82.37(5) yes
O1 Na N 64.08(5) yes
O4 Na N 95.21(6) yes
Na O1 C1 119.6(1) yes
N O3 H4 94(2) yes
Na O4 H5 141(2) yes
Na O4 H6 103(2) yes
H5 O4 H6 112(3) yes
Na N O3 120.1(1) yes
Na N C2 122.8(1) yes
O3 N C2 114.3(1) yes
O1 C1 O2 124.7(2) yes
O1 C1 C2 118.2(2) yes
O2 C1 C2 117.1(2) yes
N C2 C1 112.2(2) yes
N C2 C3 127.5(2) yes
C1 C2 C3 120.3(2) yes
C2 C3 H1 112(2) yes
C2 C3 H2 113(2) yes
C2 C3 H3 110(2) yes
H1 C3 H2 109(2) yes
H1 C3 H3 106(2) yes
H2 C3 H3 107(2) yes

loop_
_geom_bond_atom_site_label_1
_geom_bond_atom_site_label_2
_geom_bond_distance
_geom_bond_publ_flag
Na O1 2.490(2) yes
Na O4 2.391(2) yes
Na N 2.440(2) yes
O1 C1 1.259(2) yes
O2 C1 1.255(2) yes
O3 N 1.396(2) yes
O3 H4 0.90(4) yes
O4 H5 0.86(4) yes
O4 H6 0.79(3) yes
N C2 1.281(2) yes
C1 C2 1.515(2) yes
C2 C3 1.487(2) yes
C3 H1 0.99(3) yes
C3 H2 1.00(3) yes
C3 H3 0.98(3) yes
